data_4109797
loop_
_publ_author_name
'Edwin Otten'
'Auke Meetsma'
'Bart Hessen'

_publ_contact_author_address
;
   Crystal Structure Center, Chemical Physics,
   Zernike Institute for Advanced Materials,
   University of Groningen,
   Nijenborgh 4,
   NL-9747 AG Groningen, The Netherlands.
;
_publ_contact_author_email A.Meetsma@rug.nl
_publ_contact_author_fax '+31 50 3634441'
_publ_contact_author_name
;
   Drs. A. Meetsma
;
_publ_contact_author_phone '+31 50 3634368'
_publ_section_title
;
 Structure and Reactivity of the \b-Agostic [ansa-Cp-arene]Ta(nPr) Cation:
 Ambivalent Behavior Induced by Intramolecular Arene Coordination
;
_journal_name_full 'Journal of the American Chemical Society'
_journal_page_first 10100
_journal_page_last 10101
_journal_paper_doi 10.1021/ja073956j
_journal_volume 129
_journal_year 2007
_chemical_compound_source 'see text'
_chemical_formula_moiety 'C22 H31 Ta'
_chemical_formula_sum 'C22 H31 Ta'
_chemical_formula_weight 476.44
_chemical_name_systematic ?
_space_group_IT_number 14
_symmetry_cell_setting monoclinic
_symmetry_Int_Tables_number 14
_symmetry_space_group_name_Hall '-P 2ybc'
_symmetry_space_group_name_H-M 'P 1 21/c 1'
_atom_sites_solution_hydrogens difmap
_atom_sites_solution_primary heavy
_atom_sites_solution_secondary direct
_audit_creation_date '2006-06-09  08:11:48'
_audit_creation_method
;
 PLATON <TABLE ACC> option    (version ::  40506)
 SHELXL97-2 & Manual Editing 
;
_audit_update_record
;
 ?
;
_cell_angle_alpha 90
_cell_angle_beta 107.539(1)
_cell_angle_gamma 90
_cell_formula_units_Z 4
_cell_length_a 10.9609(7)
_cell_length_b 12.4178(8)
_cell_length_c 14.4607(9)
_cell_measurement_reflns_used 9732
_cell_measurement_temperature 100(1)
_cell_measurement_theta_max 29.64
_cell_measurement_theta_min 2.21
_cell_volume 1876.7(2)
_computing_cell_refinement 'SAINTPLUS, Version 6.02A, (Bruker, 2000)'
_computing_data_collection 'SMART, Version 5.624, (Bruker, 2001)'
_computing_data_reduction 'XPREP, Version 5.1/NT, (Bruker, 2000)'
_computing_molecular_graphics
;
 PLUTO (Meetsma, 2006) 
 PLATON (Spek, 2003)
;
_computing_publication_material 'PLATON (Spek, 2003)'
_computing_structure_refinement 'SHELXL-97 (Sheldrick, 1997)'
_computing_structure_solution
;
 DIRDIF-99 (Beurskens et al., 1999)
;
_diffrn_ambient_temperature 295(1)
_diffrn_detector_area_resol_mean 66.06
_diffrn_measured_fraction_theta_full 0.998
_diffrn_measured_fraction_theta_max 0.992
_diffrn_measurement_device_type
;
  Bruker Smart Apex; CCD area detector 
;
_diffrn_measurement_method '\f and \w scans'
_diffrn_radiation_detector
;
  CCD area-detector
;
_diffrn_radiation_monochromator 'parallel mounted graphite'
_diffrn_radiation_source 'fine focus sealed Siemens Mo tube '
_diffrn_radiation_type MoK\a
_diffrn_radiation_wavelength 0.71073
_diffrn_reflns_av_R_equivalents 0.0370
_diffrn_reflns_av_sigmaI/netI 0.0344
_diffrn_reflns_limit_h_max 14
_diffrn_reflns_limit_h_min -14
_diffrn_reflns_limit_k_max 16
_diffrn_reflns_limit_k_min -16
_diffrn_reflns_limit_l_max 17
_diffrn_reflns_limit_l_min -19
_diffrn_reflns_number 16347
_diffrn_reflns_reduction_process
;
 Intensity data were corrected for Lorentz and polarization
  effects, decay and absorption and reduced to F~o~^2^
  using SAINT (Bruker, 2000) and SADABS (Sheldrick, 2001)
;
_diffrn_reflns_theta_full 25.00
_diffrn_reflns_theta_max 28.28
_diffrn_reflns_theta_min 2.63
_diffrn_standards_decay_% 0
_diffrn_standards_number 0
_exptl_absorpt_coefficient_mu 5.855
_exptl_absorpt_correction_T_max 0.2924
_exptl_absorpt_correction_T_min 0.1666
_exptl_absorpt_correction_type multi-scan
_exptl_absorpt_process_details '(SADABS, Sheldrick, Bruker, 2001))'
_exptl_crystal_colour red
_exptl_crystal_density_diffrn 1.686
_exptl_crystal_description block
_exptl_crystal_F_000 944
_exptl_crystal_size_max 0.34
_exptl_crystal_size_mid 0.29
_exptl_crystal_size_min 0.21
_refine_diff_density_max 2.057
_refine_diff_density_min -1.042
_refine_diff_density_rms 0.126
_refine_ls_extinction_method none
_refine_ls_goodness_of_fit_ref 1.114
_refine_ls_hydrogen_treatment refall
_refine_ls_matrix_type full
_refine_ls_number_parameters 332
_refine_ls_number_reflns 4627
_refine_ls_number_restraints 0
_refine_ls_restrained_S_all 1.114
_refine_ls_R_factor_all 0.0282
_refine_ls_R_factor_gt 0.0248
_refine_ls_shift/su_max 0.001
_refine_ls_shift/su_mean 0.000
_refine_ls_structure_factor_coef Fsqd
_refine_ls_weighting_details 'calc w=1/[\s^2^(Fo^2^)+(0.0156P)^2^+2.9597P] where P=(Fo^2^+2Fc^2^)/3'
_refine_ls_weighting_scheme calc
_refine_ls_wR_factor_gt 0.0554
_refine_ls_wR_factor_ref 0.0565
_reflns_number_gt 4225
_reflns_number_total 4627
_reflns_threshold_expression I>2\s(I)
_cod_data_source_file ja073956jsi20070717_081752.cif
_cod_data_source_block DATNAM
_cod_original_cell_volume 1876.8(2)
_cod_original_sg_symbol_H-M 'P 21/c'
_cod_database_code 4109797
_vrn_publ_code_frame_time_sec 10.0
_vrn_publ_code_meas_time_hour 8.1

loop_
_symmetry_equiv_pos_site_id
_symmetry_equiv_pos_as_xyz
1 x,y,z
2 -x,1/2+y,1/2-z
3 -x,-y,-z
4 x,1/2-y,1/2+z

loop_
_atom_site_aniso_label
_atom_site_aniso_U_11
_atom_site_aniso_U_22
_atom_site_aniso_U_33
_atom_site_aniso_U_23
_atom_site_aniso_U_13
_atom_site_aniso_U_12
Ta 0.0116(1) 0.0111(1) 0.0114(1) -0.0005(1) 0.0016(1) 0.0005(1)
C1 0.0129(15) 0.0198(16) 0.0124(16) -0.0021(12) 0.0000(12) -0.0007(12)
C2 0.0134(16) 0.0242(17) 0.0163(17) -0.0016(13) -0.0029(13) 0.0071(13)
C3 0.0234(18) 0.0179(16) 0.0152(16) 0.0012(13) -0.0006(13) 0.0053(13)
C4 0.0202(17) 0.0170(16) 0.0109(15) 0.0022(12) 0.0029(13) 0.0016(13)
C5 0.0155(15) 0.0149(15) 0.0084(14) -0.0012(11) -0.0003(12) 0.0009(11)
C6 0.0134(14) 0.0124(14) 0.0139(15) -0.0012(12) 0.0041(12) 0.0006(11)
C7 0.0154(16) 0.0192(16) 0.0226(18) 0.0008(13) 0.0070(14) 0.0007(12)
C8 0.0212(17) 0.0180(16) 0.0152(17) -0.0036(13) 0.0024(13) -0.0011(13)
C9 0.0084(14) 0.0170(15) 0.0129(15) -0.0001(12) -0.0013(12) -0.0005(11)
C10 0.0131(15) 0.0164(16) 0.0203(17) -0.0031(12) 0.0014(13) -0.0028(12)
C11 0.0125(15) 0.0138(14) 0.0227(18) 0.0023(13) 0.0022(13) 0.0003(12)
C12 0.0149(15) 0.0184(16) 0.0149(17) 0.0048(13) -0.0005(12) -0.0026(12)
C13 0.0109(14) 0.0168(15) 0.0170(16) -0.0007(12) 0.0028(12) -0.0014(12)
C14 0.0095(14) 0.0110(14) 0.0163(16) -0.0003(11) 0.0005(12) -0.0009(10)
C15 0.034(2) 0.0160(17) 0.028(2) 0.0056(15) 0.0046(18) 0.0085(15)
C16 0.0225(18) 0.0191(17) 0.0162(17) -0.0006(14) 0.0051(14) -0.0034(14)
C17 0.0199(17) 0.0189(16) 0.0164(17) -0.0034(13) 0.0014(13) -0.0011(13)
C18 0.0149(16) 0.0178(16) 0.0228(18) -0.0021(13) 0.0054(14) -0.0024(12)
C19 0.030(2) 0.0190(18) 0.034(2) 0.0005(16) 0.0115(18) -0.0041(15)
C20 0.0199(17) 0.0191(17) 0.0175(18) -0.0011(13) 0.0066(14) -0.0012(14)
C21 0.038(2) 0.0181(17) 0.037(2) -0.0005(16) 0.0230(19) 0.0015(16)
C22 0.0250(19) 0.0201(18) 0.025(2) -0.0017(14) 0.0074(15) 0.0054(14)

loop_
_atom_site_label
_atom_site_type_symbol
_atom_site_thermal_displace_type
_atom_site_fract_x
_atom_site_fract_y
_atom_site_fract_z
_atom_site_occupancy
_atom_site_U_iso_or_equiv
Ta Ta Uani 0.20670(1) 0.17557(1) 0.01926(1) 1.000 0.0118(1)
C1 C Uani 0.0496(3) 0.0831(3) -0.1133(2) 1.000 0.0159(9)
C2 C Uani 0.0069(3) 0.1901(3) -0.1179(3) 1.000 0.0196(10)
C3 C Uani 0.1024(3) 0.2561(3) -0.1359(3) 1.000 0.0203(10)
C4 C Uani 0.2021(3) 0.1889(3) -0.1461(2) 1.000 0.0164(9)
C5 C Uani 0.1706(3) 0.0815(3) -0.1300(2) 1.000 0.0138(8)
C6 C Uani 0.2511(3) -0.0183(3) -0.1241(2) 1.000 0.0132(8)
C7 C Uani 0.3794(3) 0.0080(3) -0.1410(3) 1.000 0.0188(10)
C8 C Uani 0.1769(3) -0.0982(3) -0.2027(3) 1.000 0.0188(10)
C9 C Uani 0.2756(3) -0.0635(3) -0.0214(2) 1.000 0.0138(8)
C10 C Uani 0.3166(3) -0.1695(3) -0.0020(3) 1.000 0.0174(9)
C11 C Uani 0.3430(3) -0.2123(3) 0.0909(3) 1.000 0.0170(9)
C12 C Uani 0.3291(3) -0.1461(3) 0.1641(3) 1.000 0.0172(9)
C13 C Uani 0.2889(3) -0.0394(3) 0.1473(2) 1.000 0.0152(9)
C14 C Uani 0.2621(3) 0.0059(2) 0.0530(2) 1.000 0.0130(8)
C15 C Uani 0.3853(4) -0.3279(3) 0.1102(3) 1.000 0.0271(11)
C16 C Uani 0.2713(4) 0.0225(3) 0.2320(3) 1.000 0.0194(10)
C17 C Uani 0.3677(3) 0.2352(3) 0.1363(3) 1.000 0.0193(10)
C18 C Uani 0.3752(3) 0.2731(3) 0.0417(3) 1.000 0.0186(10)
C19 C Uani 0.3632(4) 0.3917(3) 0.0175(3) 1.000 0.0273(11)
C20 C Uani 0.0679(4) 0.2418(3) 0.0845(3) 1.000 0.0186(10)
C21 C Uani 0.0389(4) 0.3618(3) 0.0736(3) 1.000 0.0285(11)
C22 C Uani -0.0644(4) 0.3977(3) 0.1178(3) 1.000 0.0234(11)
H1 H Uiso 0.009(4) 0.026(3) -0.098(3) 1.000 0.022(10)
H2 H Uiso -0.070(4) 0.211(4) -0.116(3) 1.000 0.030(12)
H3 H Uiso 0.100(4) 0.330(3) -0.139(3) 1.000 0.021(11)
H4 H Uiso 0.269(5) 0.202(4) -0.156(4) 1.000 0.035(13)
H7 H Uiso 0.368(4) 0.035(3) -0.207(3) 1.000 0.027(11)
H7' H Uiso 0.424(4) -0.053(4) -0.134(3) 1.000 0.031(12)
H7" H Uiso 0.433(3) 0.061(3) -0.088(3) 1.000 0.012(9)
H8 H Uiso 0.097(4) -0.124(3) -0.194(3) 1.000 0.030(11)
H8' H Uiso 0.225(5) -0.160(4) -0.206(3) 1.000 0.034(12)
H8" H Uiso 0.157(4) -0.065(3) -0.265(3) 1.000 0.016(9)
H10 H Uiso 0.333(4) -0.211(3) -0.055(3) 1.000 0.018(10)
H12 H Uiso 0.346(4) -0.169(3) 0.224(3) 1.000 0.012(9)
H15 H Uiso 0.390(5) -0.361(4) 0.054(4) 1.000 0.056(16)
H15' H Uiso 0.345(5) -0.360(4) 0.145(4) 1.000 0.047(15)
H15" H Uiso 0.458(8) -0.331(5) 0.151(6) 1.000 0.09(3)
H16 H Uiso 0.187(6) 0.018(5) 0.237(4) 1.000 0.069(18)
H16' H Uiso 0.285(5) 0.090(5) 0.234(4) 1.000 0.055(16)
H16" H Uiso 0.312(6) -0.005(5) 0.283(4) 1.000 0.070(19)
H17 H Uiso 0.357(4) 0.286(3) 0.177(3) 1.000 0.022(10)
H17' H Uiso 0.436(4) 0.184(3) 0.167(3) 1.000 0.024(11)
H18 H Uiso 0.436(4) 0.246(3) 0.022(3) 1.000 0.023(11)
H19 H Uiso 0.298(4) 0.430(3) 0.044(3) 1.000 0.024(10)
H19' H Uiso 0.341(5) 0.410(4) -0.054(4) 1.000 0.042(13)
H19" H Uiso 0.438(4) 0.426(3) 0.054(3) 1.000 0.030(11)
H20 H Uiso 0.012(4) 0.202(4) 0.076(3) 1.000 0.027(12)
H20' H Uiso 0.107(4) 0.230(3) 0.154(3) 1.000 0.029(11)
H21 H Uiso 0.012(5) 0.384(4) 0.006(4) 1.000 0.046(14)
H21' H Uiso 0.118(5) 0.402(4) 0.105(4) 1.000 0.051(15)
H22 H Uiso -0.141(5) 0.361(4) 0.091(4) 1.000 0.039(13)
H22' H Uiso -0.080(4) 0.477(4) 0.111(3) 1.000 0.039(13)
H22" H Uiso -0.036(4) 0.385(4) 0.185(4) 1.000 0.037(13)

loop_
_atom_type_symbol
_atom_type_description
_atom_type_scat_dispersion_real
_atom_type_scat_dispersion_imag
_atom_type_scat_source
Ta Ta -0.7052 6.5227 'International Tables Vol C Tables 4.2.6.8 and 6.1.1.4'
H H 0.0000 0.0000 'International Tables Vol C Tables 4.2.6.8 and 6.1.1.4'
C C 0.0033 0.0016 'International Tables Vol C Tables 4.2.6.8 and 6.1.1.4'

loop_
_geom_angle_atom_site_label_1
_geom_angle_atom_site_label_2
_geom_angle_atom_site_label_3
_geom_angle
_geom_angle_publ_flag
C1 Ta C2 33.13(12) yes
C1 Ta C3 55.91(12) yes
C1 Ta C4 56.52(11) yes
C1 Ta C5 34.16(11) yes
C1 Ta C14 78.85(11) yes
C1 Ta C17 170.30(13) yes
C1 Ta C18 138.90(13) yes
C1 Ta C20 95.63(14) yes
C2 Ta C3 33.60(12) yes
C2 Ta C4 56.32(12) yes
C2 Ta C5 56.27(12) yes
C2 Ta C14 111.37(12) yes
C2 Ta C17 155.81(13) yes
C2 Ta C18 126.26(14) yes
C2 Ta C20 75.83(14) yes
C3 Ta C4 34.43(12) yes
C3 Ta C5 57.06(12) yes
C3 Ta C14 128.65(12) yes
C3 Ta C17 129.06(13) yes
C3 Ta C18 92.97(14) yes
C3 Ta C20 92.83(14) yes
C4 Ta C5 34.55(12) yes
C4 Ta C14 102.09(12) yes
C4 Ta C17 121.63(13) yes
C4 Ta C18 82.51(14) yes
C4 Ta C20 127.02(14) yes
C5 Ta C14 72.02(11) yes
C5 Ta C17 138.35(13) yes
C5 Ta C18 108.29(14) yes
C5 Ta C20 129.13(14) yes
C14 Ta C17 92.77(13) yes
C14 Ta C18 109.75(13) yes
C14 Ta C20 116.51(13) yes
C17 Ta C18 39.81(15) yes
C17 Ta C20 92.48(15) yes
C18 Ta C20 113.72(15) yes
Ta C1 C2 74.8(2) yes
Ta C1 C5 70.49(18) yes
C2 C1 C5 108.7(3) no
Ta C2 C1 72.0(2) yes
Ta C2 C3 70.4(2) yes
C1 C2 C3 107.6(3) no
Ta C3 C2 76.0(2) yes
Ta C3 C4 71.82(19) yes
C2 C3 C4 108.3(3) no
Ta C4 C3 73.8(2) yes
Ta C4 C5 72.64(17) yes
C3 C4 C5 107.7(3) no
Ta C5 C1 75.35(18) yes
Ta C5 C4 72.81(18) yes
Ta C5 C6 114.66(19) yes
C1 C5 C4 107.6(3) no
C1 C5 C6 124.3(3) no
C4 C5 C6 128.0(3) no
C5 C6 C7 111.4(3) no
C5 C6 C8 108.5(3) no
C5 C6 C9 106.5(3) no
C7 C6 C8 109.0(3) no
C7 C6 C9 109.3(3) no
C8 C6 C9 112.2(3) no
C6 C9 C10 119.5(3) no
C6 C9 C14 118.9(3) no
C10 C9 C14 121.5(3) no
C9 C10 C11 121.1(3) no
C10 C11 C12 118.2(3) no
C10 C11 C15 120.3(3) no
C12 C11 C15 121.5(4) no
C11 C12 C13 122.2(4) no
C12 C13 C14 120.4(3) no
C12 C13 C16 117.0(3) no
C14 C13 C16 122.5(3) no
Ta C14 C9 119.8(2) yes
Ta C14 C13 123.6(2) yes
C9 C14 C13 116.6(3) no
Ta C17 C18 69.2(2) yes
Ta C18 C17 71.0(2) yes
Ta C18 C19 120.2(3) yes
C17 C18 C19 120.1(3) no
Ta C20 C21 118.4(3) yes
C20 C21 C22 113.7(3) no
Ta C1 H1 118(3) no
C2 C1 H1 125(3) no
C5 C1 H1 126(3) no
Ta C2 H2 128(3) no
C1 C2 H2 125(3) no
C3 C2 H2 127(3) no
Ta C3 H3 117(3) no
C2 C3 H3 125(3) no
C4 C3 H3 127(3) no
Ta C4 H4 117(4) no
C3 C4 H4 132(4) no
C5 C4 H4 120(4) no
C6 C7 H7 112(3) no
C6 C7 H7' 107(3) no
C6 C7 H7" 111(2) no
H7 C7 H7' 108(4) no
H7 C7 H7" 112(3) no
H7' C7 H7" 107(3) no
C6 C8 H8 114(2) no
C6 C8 H8' 113(3) no
C6 C8 H8" 110(2) no
H8 C8 H8' 106(4) no
H8 C8 H8" 108(4) no
H8' C8 H8" 106(4) no
C9 C10 H10 118(2) no
C11 C10 H10 121(2) no
C11 C12 H12 122(3) no
C13 C12 H12 116(3) no
C11 C15 H15 111(3) no
C11 C15 H15' 111(4) no
C11 C15 H15" 110(4) no
H15 C15 H15' 119(5) no
H15 C15 H15" 108(6) no
H15' C15 H15" 97(6) no
C13 C16 H16 113(3) no
C13 C16 H16' 118(4) no
C13 C16 H16" 111(4) no
H16 C16 H16' 103(5) no
H16 C16 H16" 101(6) no
H16' C16 H16" 110(6) no
Ta C17 H17 121(3) no
Ta C17 H17' 118(2) no
C18 C17 H17 116(3) no
C18 C17 H17' 112(2) no
H17 C17 H17' 113(4) no
Ta C18 H18 116(3) no
C17 C18 H18 116(3) no
C19 C18 H18 109(3) no
C18 C19 H19 113(2) no
C18 C19 H19' 116(3) no
C18 C19 H19" 108(2) no
H19 C19 H19' 107(4) no
H19 C19 H19" 100(3) no
H19' C19 H19" 112(4) no
Ta C20 H20 108(4) no
Ta C20 H20' 104(3) no
C21 C20 H20 119(4) no
C21 C20 H20' 106(2) no
H20 C20 H20' 99(4) no
C20 C21 H21 112(3) no
C20 C21 H21' 109(3) no
C22 C21 H21 108(3) no
C22 C21 H21' 109(3) no
H21 C21 H21' 106(4) no
C21 C22 H22 112(3) no
C21 C22 H22' 112(3) no
C21 C22 H22" 109(3) no
H22 C22 H22' 110(4) no
H22 C22 H22" 109(5) no
H22' C22 H22" 105(4) no

loop_
_geom_bond_atom_site_label_1
_geom_bond_atom_site_label_2
_geom_bond_distance
_geom_bond_publ_flag
Ta C1 2.443(3) yes
Ta C2 2.479(4) yes
Ta C3 2.407(4) yes
Ta C4 2.382(3) yes
Ta C5 2.380(3) yes
Ta C14 2.206(3) yes
Ta C17 2.174(4) yes
Ta C18 2.150(4) yes
Ta C20 2.179(4) yes
C1 C2 1.404(5) no
C1 C5 1.418(5) no
C2 C3 1.414(5) no
C3 C4 1.418(5) no
C4 C5 1.414(5) no
C5 C6 1.509(5) no
C6 C7 1.533(5) no
C6 C8 1.543(5) no
C6 C9 1.534(4) no
C9 C10 1.392(5) no
C9 C14 1.421(4) no
C10 C11 1.392(6) no
C11 C12 1.384(6) no
C11 C15 1.509(5) no
C12 C13 1.394(5) no
C13 C14 1.422(4) no
C13 C16 1.507(5) no
C17 C18 1.472(6) no
C18 C19 1.510(5) no
C20 C21 1.522(5) no
C21 C22 1.525(6) no
C1 H1 0.90(4) no
C2 H2 0.89(5) no
C3 H3 0.92(4) no
C4 H4 0.81(6) no
C7 H7 0.98(4) no
C7 H7' 0.89(5) no
C7 H7" 1.05(4) no
C8 H8 0.98(4) no
C8 H8' 0.94(5) no
C8 H8" 0.95(4) no
C10 H10 0.98(4) no
C12 H12 0.88(4) no
C15 H15 0.93(5) no
C15 H15' 0.86(5) no
C15 H15" 0.84(9) no
C16 H16 0.95(7) no
C16 H16' 0.85(6) no
C16 H16" 0.81(6) no
C17 H17 0.89(4) no
C17 H17' 0.98(4) no
C18 H18 0.87(4) no
C19 H19 1.02(4) no
C19 H19' 1.01(6) no
C19 H19" 0.93(4) no
C20 H20 0.77(5) no
C20 H20' 0.98(4) no
C21 H21 0.97(6) no
C21 H21' 0.99(6) no
C22 H22 0.93(5) no
C22 H22' 1.00(5) no
C22 H22" 0.94(6) no

loop_
_geom_contact_atom_site_label_1
_geom_contact_atom_site_label_2
_geom_contact_distance
_geom_contact_site_symmetry_2
_geom_contact_publ_flag
Ta H7" 3.59(4) . no
Ta H16' 3.15(6) . no
C1 C3 2.274(5) . no
C1 C4 2.285(5) . no
C1 C6 2.588(5) . no
C1 C9 3.039(5) . no
C1 C14 2.958(4) . no
C1 C20 3.429(5) . no
C2 C20 2.872(6) . no
C2 C21 3.428(6) . no
C2 C4 2.296(5) . no
C2 C5 2.293(5) . no
C2 C12 3.581(5) 3_555 no
C3 C5 2.287(5) . no
C3 C18 3.310(5) . no
C3 C19 3.479(6) . no
C3 C1 2.274(5) . no
C3 C20 3.326(6) . no
C3 C21 3.558(6) . no
C4 C19 3.541(5) . no
C4 C2 2.296(5) . no
C4 C9 3.585(5) . no
C4 C1 2.285(5) . no
C4 C14 3.570(4) . no
C4 C6 2.628(5) . no
C4 C18 2.994(5) . no
C5 C14 2.700(4) . no
C5 C9 2.438(5) . no
C5 C3 2.287(5) . no
C5 C2 2.293(5) . no
C12 C2 3.581(5) 3_555 no
C14 C5 2.700(4) . no
C14 C1 2.958(4) . no
C14 C18 3.563(5) . no
C14 C4 3.570(4) . no
C14 C6 2.545(4) . no
C14 C17 3.172(5) . no
C16 C17 3.300(5) . no
C17 C20 3.144(6) . no
C17 C13 3.533(5) . no
C17 C14 3.172(5) . no
C17 C16 3.300(5) . no
C17 C19 2.585(6) . no
C18 C4 2.994(5) . no
C18 C3 3.310(5) . no
C18 C14 3.563(5) . no
C20 C17 3.144(6) . no
C20 C1 3.429(5) . no
C20 C2 2.872(6) . no
C20 C3 3.326(6) . no
C1 H16 2.95(6) 3_555 no
C1 H4 3.04(6) . no
C1 H8 2.93(4) . no
C1 H2 2.05(5) . no
C1 H22" 2.81(6) 4_554 no
C2 H3 2.08(4) . no
C2 H22" 2.90(5) 4_554 no
C2 H4 3.09(6) . no
C2 H21 2.99(5) . no
C2 H1 2.06(4) . no
C2 H20 2.79(4) . no
C3 H4 2.05(6) . no
C3 H21 2.99(5) . no
C3 H20' 3.06(4) 4_554 no
C3 H2 2.07(5) . no
C4 H7 2.95(4) . no
C4 H20' 2.94(4) 4_554 no
C4 H3 2.10(4) . no
C4 H7" 2.89(4) . no
C4 H18 3.04(4) . no
C5 H22" 2.97(5) 4_554 no
C5 H4 1.95(5) . no
C5 H1 2.08(4) . no
C7 H10 3.10(4) . no
C7 H4 2.68(5) . no
C8 H10 2.69(4) . no
C9 H1 3.01(4) . no
C10 H7' 2.91(5) . no
C10 H22 3.09(5) 3_555 no
C10 H18 2.97(5) 3_655 no
C10 H8' 2.82(4) . no
C10 H7" 2.98(4) 3_655 no
C12 H2 2.83(5) 3_555 no
C14 H17' 3.06(4) . no
C14 H1 2.98(4) . no
C16 H17' 3.03(4) . no
C16 H19' 3.07(6) 4_555 no
C17 H16' 2.62(6) . no
C17 H18 2.01(4) . no
C17 H20' 2.95(5) . no
C18 H17 2.03(4) . no
C18 H17' 2.06(4) . no
C18 H4 2.88(5) . no
C20 H2 2.86(4) . no
C20 H17 3.10(5) . no
H1 C9 3.01(4) . no
H1 H16 2.52(7) 3_555 no
H2 C12 2.83(5) 3_555 no
H3 H22' 2.45(6) 3_565 no
H4 C7 2.68(5) . no
H4 H7 2.55(7) . no
H4 H7" 2.49(6) . no
H7 C4 2.95(4) . no
H7 H4 2.55(7) . no
H7 H8" 2.54(6) . no
H7' C10 2.91(5) . no
H7' H8' 2.50(7) . no
H7' H17' 2.38(6) 3_655 no
H7" Ta 3.59(4) . no
H7" C4 2.89(4) . no
H7" H4 2.49(6) . no
H7" C10 2.98(4) 3_655 no
H8 C1 2.93(4) . no
H8 H20 2.55(6) 3_555 no
H8' C10 2.82(4) . no
H8' H7' 2.50(7) . no
H8' H10 2.24(6) . no
H8" H7 2.54(6) . no
H10 C7 3.10(4) . no
H10 C8 2.69(4) . no
H10 H8' 2.24(6) . no
H10 H15 2.40(6) . no
H10 H18 2.47(6) 3_655 no
H12 H16" 2.28(7) . no
H15 H10 2.40(6) . no
H15" H17' 2.54(9) 2_645 no
H16 C1 2.95(6) 3_555 no
H16 H1 2.52(7) 3_555 no
H16' Ta 3.15(6) . no
H16' C17 2.62(6) . no
H16' H17' 2.45(7) . no
H16" H12 2.28(7) . no
H16" H19' 2.57(8) 4_555 no
H17 H19 2.56(6) . no
H17' C16 3.03(4) . no
H17' H16' 2.45(7) . no
H17' H15" 2.54(9) 2_655 no
H17' H7' 2.38(6) 3_655 no
H18 C10 2.97(5) 3_655 no
H18 H10 2.47(6) 3_655 no
H19 H17 2.56(6) . no
H19 H21' 2.42(7) . no
H19' C16 3.07(5) 4_554 no
H19' H16" 2.57(8) 4_554 no
H20 H8 2.55(6) 3_555 no
H20' C3 3.06(4) 4_555 no
H20' C4 2.94(4) 4_555 no
H21 C2 2.99(5) . no
H21 C3 2.99(5) . no
H21' H19 2.42(7) . no
H22 C10 3.09(5) 3_555 no
H22' H3 2.45(6) 3_565 no
H22" C1 2.81(6) 4_555 no
H22" C2 2.90(5) 4_555 no
H22" C5 2.97(5) 4_555 no

loop_
_geom_torsion_atom_site_label_1
_geom_torsion_atom_site_label_2
_geom_torsion_atom_site_label_3
_geom_torsion_atom_site_label_4
_geom_torsion
_geom_torsion_publ_flag
C2 Ta C1 C5 116.7(3) no
C3 Ta C1 C2 -36.6(2) no
C3 Ta C1 C5 80.1(2) no
C4 Ta C1 C2 -78.3(2) no
C4 Ta C1 C5 38.4(2) no
C5 Ta C1 C2 -116.7(3) no
C14 Ta C1 C2 169.0(2) no
C14 Ta C1 C5 -74.4(2) no
C18 Ta C1 C2 -83.7(3) no
C18 Ta C1 C5 33.0(3) no
C20 Ta C1 C2 53.0(2) no
C20 Ta C1 C5 169.7(2) no
C1 Ta C2 C3 -116.9(3) no
C3 Ta C2 C1 116.9(3) no
C4 Ta C2 C1 79.0(2) no
C4 Ta C2 C3 -38.0(2) no
C5 Ta C2 C1 37.1(2) no
C5 Ta C2 C3 -79.8(2) no
C14 Ta C2 C1 -11.6(2) no
C14 Ta C2 C3 -128.5(2) no
C17 Ta C2 C1 172.1(3) no
C17 Ta C2 C3 55.1(4) no
C18 Ta C2 C1 125.9(2) no
C18 Ta C2 C3 8.9(3) no
C20 Ta C2 C1 -124.9(2) no
C20 Ta C2 C3 118.2(2) no
C1 Ta C3 C2 36.0(2) no
C1 Ta C3 C4 -79.0(2) no
C2 Ta C3 C4 -115.1(3) no
C4 Ta C3 C2 115.1(3) no
C5 Ta C3 C2 77.3(2) no
C5 Ta C3 C4 -37.8(2) no
C14 Ta C3 C2 68.9(3) no
C14 Ta C3 C4 -46.2(3) no
C17 Ta C3 C2 -154.4(2) no
C17 Ta C3 C4 90.6(2) no
C18 Ta C3 C2 -172.8(2) no
C18 Ta C3 C4 72.2(2) no
C20 Ta C3 C2 -58.9(2) no
C20 Ta C3 C4 -173.9(2) no
C1 Ta C4 C3 77.1(2) no
C1 Ta C4 C5 -37.93(19) no
C2 Ta C4 C3 37.1(2) no
C2 Ta C4 C5 -78.0(2) no
C3 Ta C4 C5 -115.0(3) no
C5 Ta C4 C3 115.0(3) no
C14 Ta C4 C3 144.8(2) no
C14 Ta C4 C5 29.8(2) no
C17 Ta C4 C3 -114.2(2) no
C17 Ta C4 C5 130.8(2) no
C18 Ta C4 C3 -106.5(2) no
C18 Ta C4 C5 138.5(2) no
C20 Ta C4 C3 7.6(3) no
C20 Ta C4 C5 -107.4(2) no
C1 Ta C5 C4 114.1(3) no
C1 Ta C5 C6 -121.4(3) no
C2 Ta C5 C1 -36.0(2) no
C2 Ta C5 C4 78.1(2) no
C2 Ta C5 C6 -157.3(3) no
C3 Ta C5 C1 -76.4(2) no
C3 Ta C5 C4 37.63(19) no
C3 Ta C5 C6 162.2(3) no
C4 Ta C5 C1 -114.1(3) no
C4 Ta C5 C6 124.6(3) no
C14 Ta C5 C1 96.7(2) no
C14 Ta C5 C4 -149.3(2) no
C14 Ta C5 C6 -24.7(2) no
C17 Ta C5 C1 169.9(2) no
C17 Ta C5 C4 -76.0(3) no
C17 Ta C5 C6 48.6(3) no
C18 Ta C5 C1 -157.9(2) no
C18 Ta C5 C4 -43.8(2) no
C18 Ta C5 C6 80.8(3) no
C20 Ta C5 C1 -13.3(3) no
C20 Ta C5 C4 100.8(2) no
C20 Ta C5 C6 -134.6(2) no
C1 Ta C14 C9 47.7(3) no
C1 Ta C14 C13 -133.9(3) no
C2 Ta C14 C9 54.1(3) no
C2 Ta C14 C13 -127.5(3) no
C3 Ta C14 C9 20.4(3) no
C3 Ta C14 C13 -161.2(2) no
C4 Ta C14 C9 -4.2(3) no
C4 Ta C14 C13 174.2(3) no
C5 Ta C14 C9 13.0(3) no
C5 Ta C14 C13 -168.6(3) no
C17 Ta C14 C9 -127.4(3) no
C17 Ta C14 C13 51.0(3) no
C18 Ta C14 C9 -90.5(3) no
C18 Ta C14 C13 87.9(3) no
C20 Ta C14 C9 138.4(3) no
C20 Ta C14 C13 -43.2(3) no
C2 Ta C17 C18 -65.4(4) no
C3 Ta C17 C18 -29.6(3) no
C4 Ta C17 C18 12.0(3) no
C5 Ta C17 C18 52.3(3) no
C14 Ta C17 C18 118.1(2) no
C20 Ta C17 C18 -125.2(2) no
C1 Ta C18 C17 -165.2(2) no
C1 Ta C18 C19 80.4(4) no
C2 Ta C18 C17 152.5(2) no
C2 Ta C18 C19 38.1(4) no
C3 Ta C18 C17 157.4(2) no
C3 Ta C18 C19 43.0(3) no
C4 Ta C18 C17 -169.7(2) no
C4 Ta C18 C19 75.9(3) no
C5 Ta C18 C17 -146.4(2) no
C5 Ta C18 C19 99.2(3) no
C14 Ta C18 C17 -69.5(2) no
C14 Ta C18 C19 176.1(3) no
C17 Ta C18 C19 -114.4(4) no
C20 Ta C18 C17 63.0(2) no
C20 Ta C18 C19 -51.4(4) no
C1 Ta C20 C21 -107.0(3) no
C2 Ta C20 C21 -80.3(3) no
C3 Ta C20 C21 -51.0(3) no
C4 Ta C20 C21 -55.3(4) no
C5 Ta C20 C21 -99.6(3) no
C14 Ta C20 C21 172.6(3) no
C17 Ta C20 C21 78.3(3) no
C18 Ta C20 C21 43.5(4) no
Ta C1 C2 C3 61.8(3) no
C5 C1 C2 Ta -62.8(2) no
C5 C1 C2 C3 -1.0(4) no
Ta C1 C5 C4 -66.2(2) no
Ta C1 C5 C6 110.1(3) no
C2 C1 C5 Ta 65.6(2) no
C2 C1 C5 C4 -0.6(3) no
C2 C1 C5 C6 175.7(3) no
Ta C2 C3 C4 65.1(3) no
C1 C2 C3 Ta -62.9(3) no
C1 C2 C3 C4 2.2(4) no
Ta C3 C4 C5 65.2(2) no
C2 C3 C4 Ta -67.8(3) no
C2 C3 C4 C5 -2.6(4) no
Ta C4 C5 C1 67.9(2) no
Ta C4 C5 C6 -108.2(3) no
C3 C4 C5 Ta -66.0(2) no
C3 C4 C5 C1 2.0(3) no
C3 C4 C5 C6 -174.2(3) no
Ta C5 C6 C7 -88.5(3) no
Ta C5 C6 C8 151.6(2) no
Ta C5 C6 C9 30.6(3) no
C1 C5 C6 C7 -177.1(3) no
C1 C5 C6 C8 63.0(4) no
C1 C5 C6 C9 -58.0(4) no
C4 C5 C6 C7 -1.6(4) no
C4 C5 C6 C8 -121.5(3) no
C4 C5 C6 C9 117.5(3) no
C5 C6 C9 C10 162.6(3) no
C5 C6 C9 C14 -20.6(4) no
C7 C6 C9 C10 -76.9(4) no
C7 C6 C9 C14 99.9(4) no
C8 C6 C9 C10 44.0(4) no
C8 C6 C9 C14 -139.2(3) no
C6 C9 C10 C11 178.3(3) no
C14 C9 C10 C11 1.6(5) no
C6 C9 C14 Ta 0.0(4) no
C6 C9 C14 C13 -178.5(3) no
C10 C9 C14 Ta 176.7(3) no
C10 C9 C14 C13 -1.8(5) no
C9 C10 C11 C12 -0.9(5) no
C9 C10 C11 C15 179.0(3) no
C10 C11 C12 C13 0.5(5) no
C15 C11 C12 C13 -179.4(4) no
C11 C12 C13 C14 -0.9(5) no
C11 C12 C13 C16 177.1(3) no
C12 C13 C14 Ta -177.0(3) no
C12 C13 C14 C9 1.4(5) no
C16 C13 C14 Ta 5.2(5) no
C16 C13 C14 C9 -176.3(3) no
Ta C17 C18 C19 114.6(3) no
Ta C20 C21 C22 177.1(3) no
